data_4104321
loop_
_publ_author_name
'Daisuke Noda'
'Yusuke Sunada'
'Takuji Hatakeyama'
'Masaharu Nakamura'
'Hideo Nagashima'

_publ_section_title
;
 Effect of TMEDA on Iron-Catalyzed Coupling Reactions of ArMgX with Alkyl
 Halides
;
_journal_name_full 'Journal of the American Chemical Society'
_journal_page_first 6078
_journal_page_last 6079
_journal_paper_doi 10.1021/ja901262g
_journal_volume 131
_journal_year 2009
_chemical_absolute_configuration 'CHOOSE rm ad rmad syn or unk'
_chemical_formula_moiety 'C15 H27 Br Fe N2 '
_chemical_formula_sum 'C15 H27 Br Fe N2'
_chemical_formula_weight 371.14
_space_group_IT_number 33
_symmetry_cell_setting orthorhombic
_symmetry_Int_Tables_number 33
_symmetry_space_group_name_Hall 'P 2c -2n'
_symmetry_space_group_name_H-M 'P n a 21'
_cell_angle_alpha 90.0000
_cell_angle_beta 90.0000
_cell_angle_gamma 90.0000
_cell_formula_units_Z 4
_cell_length_a 15.405(2)
_cell_length_b 8.5940(9)
_cell_length_c 13.0859(16)
_cell_measurement_reflns_used 5990
_cell_measurement_temperature 123.1
_cell_measurement_theta_max 27.5
_cell_measurement_theta_min 3.1
_cell_volume 1732.4(4)
_computing_cell_refinement CrystalClear
_computing_data_collection CrystalClear
_computing_data_reduction CrystalStructure
_computing_publication_material 'CrystalStructure 3.8'
_computing_structure_refinement CRYSTALS
_computing_structure_solution SIR92
_diffrn_detector_area_resol_mean 7.31
_diffrn_measured_fraction_theta_full 0.996
_diffrn_measured_fraction_theta_max 0.996
_diffrn_measurement_device_type 'Rigaku Saturn'
_diffrn_measurement_method \w
_diffrn_radiation_type 'Mo K\a'
_diffrn_radiation_wavelength 0.71070
_diffrn_reflns_av_R_equivalents 0.121
_diffrn_reflns_limit_h_max 16
_diffrn_reflns_limit_h_min -20
_diffrn_reflns_limit_k_max 11
_diffrn_reflns_limit_k_min -11
_diffrn_reflns_limit_l_max 16
_diffrn_reflns_limit_l_min -16
_diffrn_reflns_number 13035
_diffrn_reflns_theta_full 27.47
_diffrn_reflns_theta_max 27.47
_exptl_absorpt_coefficient_mu 3.174
_exptl_absorpt_correction_T_max 0.565
_exptl_absorpt_correction_T_min 0.286
_exptl_absorpt_correction_type multi-scan
_exptl_absorpt_process_details 'Jacobson, R. (1998) Private communication'
_exptl_crystal_colour red
_exptl_crystal_density_diffrn 1.423
_exptl_crystal_density_method 'not measured'
_exptl_crystal_description block
_exptl_crystal_F_000 768.00
_exptl_crystal_size_max 0.30
_exptl_crystal_size_mid 0.20
_exptl_crystal_size_min 0.18
_refine_diff_density_max 2.34
_refine_diff_density_min -1.25
_refine_ls_abs_structure_details 'Flack, H. D. (1983), Acta Cryst. A39, 876-881.  1819 Friedel Pairs'
_refine_ls_abs_structure_Flack 0.018(13)
_refine_ls_extinction_method none
_refine_ls_goodness_of_fit_ref 0.958
_refine_ls_hydrogen_treatment refall
_refine_ls_number_parameters 200
_refine_ls_number_reflns 3879
_refine_ls_R_factor_gt 0.0482
_refine_ls_shift/su_max 0.0000
_refine_ls_structure_factor_coef Fsqd
_refine_ls_weighting_details 'w = 1/[1.0000\s(Fo^2^)]/(4Fo^2^)'
_refine_ls_weighting_scheme calc
_refine_ls_wR_factor_ref 0.1197
_reflns_number_gt 3601
_reflns_number_total 3879
_reflns_threshold_expression F^2^>2.0\s(F^2^)
_cod_data_source_file ja901262g_si_002.cif
_cod_data_source_block '__n4e-TMEDAFeMesBr'
_cod_original_cell_volume 1732.5(4)
_cod_original_formula_sum 'C15 H27 Br Fe N2 '
_cod_database_code 4104321

loop_
_symmetry_equiv_pos_site_id
_symmetry_equiv_pos_as_xyz
1 +X,+Y,+Z
2 1/2-X,1/2+Y,1/2+Z
3 1/2+X,1/2-Y,+Z
4 -X,-Y,1/2+Z

loop_
_atom_site_label
_atom_site_type_symbol
_atom_site_fract_x
_atom_site_fract_y
_atom_site_fract_z
_atom_site_U_iso_or_equiv
_atom_site_adp_type
_atom_site_occupancy
_atom_site_symmetry_multiplicity
_atom_site_calc_flag
_atom_site_refinement_flags
Br(1) Br 0.85619(2) 0.30852(5) 0.84332(7) 0.02684(10) Uani 1.00 1 d .
Fe(1) Fe 0.78860(3) 0.26341(6) 0.67558(8) 0.01662(12) Uani 1.00 1 d .
N(1) N 0.6800(2) 0.4357(3) 0.6610(2) 0.0193(7) Uani 1.00 1 d .
N(2) N 0.6800(2) 0.1117(4) 0.7215(2) 0.0213(7) Uani 1.00 1 d .
C(1) C 0.5981(2) 0.3528(4) 0.6873(3) 0.0238(8) Uani 1.00 1 d .
C(2) C 0.6159(2) 0.2243(5) 0.7632(3) 0.0242(9) Uani 1.00 1 d .
C(3) C 0.6715(2) 0.5039(6) 0.5572(3) 0.0332(11) Uani 1.00 1 d .
C(4) C 0.6945(2) 0.5647(5) 0.7332(3) 0.0290(10) Uani 1.00 1 d .
C(5) C 0.6415(2) 0.0246(5) 0.6345(4) 0.0323(11) Uani 1.00 1 d .
C(6) C 0.7029(2) -0.0003(5) 0.8026(3) 0.0305(10) Uani 1.00 1 d .
C(7) C 0.8761(2) 0.2360(4) 0.5567(3) 0.0166(8) Uani 1.00 1 d .
C(8) C 0.8980(2) 0.0905(3) 0.5142(2) 0.0177(7) Uani 1.00 1 d .
C(9) C 0.9614(2) 0.0758(4) 0.4377(2) 0.0217(9) Uani 1.00 1 d .
C(10) C 1.0054(2) 0.2052(5) 0.4013(3) 0.0244(10) Uani 1.00 1 d .
C(11) C 0.9871(2) 0.3488(4) 0.4448(3) 0.0236(9) Uani 1.00 1 d .
C(12) C 0.9250(2) 0.3644(4) 0.5216(3) 0.0191(8) Uani 1.00 1 d .
C(13) C 0.8534(2) -0.0578(5) 0.5480(3) 0.0277(11) Uani 1.00 1 d .
C(14) C 1.0711(3) 0.1887(6) 0.3159(3) 0.0373(13) Uani 1.00 1 d .
C(15) C 0.9113(2) 0.5254(4) 0.5658(3) 0.0300(10) Uani 1.00 1 d .
H(1) H 0.5582 0.4247 0.7161 0.029 Uiso 1.00 1 c R
H(2) H 0.7220 0.5630 0.5420 0.040 Uiso 1.00 1 c R
H(3) H 0.7505 0.6076 0.7217 0.035 Uiso 1.00 1 c R
H(4) H 0.6409 0.0896 0.5757 0.039 Uiso 1.00 1 c R
H(5) H 0.7342 0.0522 0.8548 0.037 Uiso 1.00 1 c R
H(6) H 0.8291 -0.0428 0.6140 0.033 Uiso 1.00 1 c R
H(7) H 0.9545 0.5935 0.5398 0.036 Uiso 1.00 1 c R
H(8) H 0.5738 0.3092 0.6269 0.029 Uiso 1.00 1 c R
H(9) H 0.5631 0.1711 0.7772 0.029 Uiso 1.00 1 c R
H(10) H 0.6377 0.2686 0.8245 0.029 Uiso 1.00 1 c R
H(11) H 0.6655 0.4224 0.5087 0.040 Uiso 1.00 1 c R
H(12) H 0.6219 0.5695 0.5544 0.040 Uiso 1.00 1 c R
H(13) H 0.6518 0.6429 0.7234 0.035 Uiso 1.00 1 c R
H(14) H 0.6911 0.5264 0.8012 0.035 Uiso 1.00 1 c R
H(15) H 0.6756 -0.0652 0.6210 0.039 Uiso 1.00 1 c R
H(16) H 0.5838 -0.0060 0.6506 0.039 Uiso 1.00 1 c R
H(17) H 0.6515 -0.0442 0.8305 0.037 Uiso 1.00 1 c R
H(18) H 0.7380 -0.0807 0.7747 0.036 Uiso 1.00 1 c R
H(19) H 0.9738 -0.0242 0.4104 0.026 Uiso 1.00 1 c R
H(20) H 1.0176 0.4383 0.4219 0.028 Uiso 1.00 1 c R
H(21) H 0.8085 -0.0833 0.5011 0.033 Uiso 1.00 1 c R
H(22) H 0.8944 -0.1402 0.5504 0.033 Uiso 1.00 1 c R
H(23) H 1.1268 0.1689 0.3439 0.045 Uiso 1.00 1 c R
H(24) H 1.0727 0.2821 0.2771 0.045 Uiso 1.00 1 c R
H(25) H 1.0547 0.1047 0.2729 0.045 Uiso 1.00 1 c R
H(26) H 0.8555 0.5627 0.5469 0.036 Uiso 1.00 1 c R
H(27) H 0.9154 0.5212 0.6382 0.036 Uiso 1.00 1 c R

loop_
_atom_site_aniso_label
_atom_site_aniso_U_11
_atom_site_aniso_U_22
_atom_site_aniso_U_33
_atom_site_aniso_U_12
_atom_site_aniso_U_13
_atom_site_aniso_U_23
Br(1) 0.0238(2) 0.0337(2) 0.0230(2) -0.00578(14) -0.00756(16) -0.00017(19)
Fe(1) 0.0127(2) 0.0195(2) 0.0177(2) -0.00059(17) 0.0002(2) 0.0001(2)
N(1) 0.0161(14) 0.0265(14) 0.0152(15) 0.0013(11) 0.0023(11) 0.0004(12)
N(2) 0.0150(14) 0.0280(16) 0.0209(16) -0.0032(12) -0.0010(11) -0.0015(13)
C(1) 0.0128(14) 0.0294(18) 0.029(2) 0.0012(13) -0.0017(15) -0.0023(16)
C(2) 0.0166(17) 0.0322(19) 0.024(2) -0.0018(15) 0.0030(15) 0.0057(15)
C(3) 0.023(2) 0.049(2) 0.028(2) 0.0015(18) -0.0037(16) 0.014(2)
C(4) 0.027(2) 0.027(2) 0.033(2) 0.0067(16) -0.0001(16) -0.0055(18)
C(5) 0.025(2) 0.033(2) 0.039(2) -0.0070(16) -0.0070(16) -0.003(2)
C(6) 0.025(2) 0.030(2) 0.036(2) -0.0056(16) -0.0016(17) 0.0142(18)
C(7) 0.0125(15) 0.0208(16) 0.0164(18) -0.0003(12) -0.0014(13) 0.0032(13)
C(8) 0.0151(14) 0.0202(15) 0.0179(16) -0.0016(12) -0.0031(13) 0.0006(13)
C(9) 0.0218(18) 0.0262(19) 0.0171(19) 0.0024(13) 0.0014(13) -0.0026(14)
C(10) 0.0128(17) 0.036(2) 0.025(2) 0.0039(14) -0.0017(14) 0.0024(16)
C(11) 0.0142(16) 0.0283(19) 0.028(2) -0.0022(14) -0.0024(14) 0.0097(16)
C(12) 0.0151(15) 0.0170(15) 0.0251(19) 0.0026(12) -0.0021(13) 0.0028(14)
C(13) 0.034(2) 0.0161(17) 0.033(2) -0.0039(14) 0.0057(16) -0.0035(16)
C(14) 0.024(2) 0.056(3) 0.031(2) 0.0021(19) 0.0081(17) 0.0019(19)
C(15) 0.0193(18) 0.0149(17) 0.056(2) -0.0004(13) 0.0003(17) -0.0007(17)

loop_
_atom_type_symbol
_atom_type_description
_atom_type_scat_dispersion_real
_atom_type_scat_dispersion_imag
_atom_type_scat_source
C C 0.003 0.002
;
International Tables for Crystallography
(1992, Vol. C, Tables 4.2.6.8 and 6.1.1.4)
;
H H 0.000 0.000
;
International Tables for Crystallography
(1992, Vol. C, Table 6.1.1.4)
;
Br Br -0.290 2.459
;
International Tables for Crystallography
(1992, Vol. C, Tables 4.2.6.8 and 6.1.1.4)
;
Fe Fe 0.346 0.844
;
International Tables for Crystallography
(1992, Vol. C, Tables 4.2.6.8 and 6.1.1.4)
;
N N 0.006 0.003
;
International Tables for Crystallography
(1992, Vol. C, Tables 4.2.6.8 and 6.1.1.4)
;

loop_
_geom_angle_atom_site_label_1
_geom_angle_atom_site_label_2
_geom_angle_atom_site_label_3
_geom_angle
_geom_angle_publ_flag
Br(1) Fe(1) N(1) 106.73(8) yes
Br(1) Fe(1) N(2) 99.85(9) yes
Br(1) Fe(1) C(7) 114.35(11) yes
N(1) Fe(1) N(2) 81.23(11) yes
N(1) Fe(1) C(7) 119.78(13) yes
N(2) Fe(1) C(7) 129.14(14) yes
Fe(1) N(1) C(1) 107.2(2) yes
Fe(1) N(1) C(3) 113.9(2) yes
Fe(1) N(1) C(4) 109.2(2) yes
C(1) N(1) C(3) 109.0(3) yes
C(1) N(1) C(4) 109.9(3) yes
C(3) N(1) C(4) 107.6(3) yes
Fe(1) N(2) C(2) 102.7(2) yes
Fe(1) N(2) C(5) 113.1(2) yes
Fe(1) N(2) C(6) 113.6(2) yes
C(2) N(2) C(5) 110.1(3) yes
C(2) N(2) C(6) 108.6(3) yes
C(5) N(2) C(6) 108.5(3) yes
N(1) C(1) C(2) 110.4(3) yes
N(2) C(2) C(1) 110.8(3) yes
Fe(1) C(7) C(8) 123.6(2) yes
Fe(1) C(7) C(12) 120.1(2) yes
C(8) C(7) C(12) 116.0(3) yes
C(7) C(8) C(9) 121.8(3) yes
C(7) C(8) C(13) 121.5(3) yes
C(9) C(8) C(13) 116.6(3) yes
C(8) C(9) C(10) 120.8(3) yes
C(9) C(10) C(11) 118.2(3) yes
C(9) C(10) C(14) 120.3(4) yes
C(11) C(10) C(14) 121.5(3) yes
C(10) C(11) C(12) 121.4(3) yes
C(7) C(12) C(11) 121.6(3) yes
C(7) C(12) C(15) 121.1(3) yes
C(11) C(12) C(15) 117.3(3) yes
N(1) C(1) H(1) 109.2 no
N(1) C(1) H(8) 109.2 no
C(2) C(1) H(1) 109.3 no
C(2) C(1) H(8) 109.3 no
H(1) C(1) H(8) 109.5 no
N(2) C(2) H(9) 109.0 no
N(2) C(2) H(10) 109.6 no
C(1) C(2) H(9) 108.9 no
C(1) C(2) H(10) 109.1 no
H(9) C(2) H(10) 109.5 no
N(1) C(3) H(2) 109.3 no
N(1) C(3) H(11) 109.2 no
N(1) C(3) H(12) 109.9 no
H(2) C(3) H(11) 109.5 no
H(2) C(3) H(12) 109.5 no
H(11) C(3) H(12) 109.5 no
N(1) C(4) H(3) 109.1 no
N(1) C(4) H(13) 109.9 no
N(1) C(4) H(14) 109.4 no
H(3) C(4) H(13) 109.5 no
H(3) C(4) H(14) 109.5 no
H(13) C(4) H(14) 109.5 no
N(2) C(5) H(4) 109.1 no
N(2) C(5) H(15) 109.3 no
N(2) C(5) H(16) 110.0 no
H(4) C(5) H(15) 109.5 no
H(4) C(5) H(16) 109.5 no
H(15) C(5) H(16) 109.5 no
N(2) C(6) H(5) 109.2 no
N(2) C(6) H(17) 109.7 no
N(2) C(6) H(18) 109.5 no
H(5) C(6) H(17) 109.5 no
H(5) C(6) H(18) 109.5 no
H(17) C(6) H(18) 109.5 no
C(8) C(9) H(19) 119.3 no
C(10) C(9) H(19) 119.8 no
C(10) C(11) H(20) 119.4 no
C(12) C(11) H(20) 119.2 no
C(8) C(13) H(6) 109.3 no
C(8) C(13) H(21) 109.6 no
C(8) C(13) H(22) 109.5 no
H(6) C(13) H(21) 109.5 no
H(6) C(13) H(22) 109.5 no
H(21) C(13) H(22) 109.5 no
C(10) C(14) H(23) 109.6 no
C(10) C(14) H(24) 109.5 no
C(10) C(14) H(25) 109.3 no
H(23) C(14) H(24) 109.5 no
H(23) C(14) H(25) 109.5 no
H(24) C(14) H(25) 109.5 no
C(12) C(15) H(7) 109.2 no
C(12) C(15) H(26) 109.6 no
C(12) C(15) H(27) 109.7 no
H(7) C(15) H(26) 109.5 no
H(7) C(15) H(27) 109.5 no
H(26) C(15) H(27) 109.5 no

loop_
_geom_bond_atom_site_label_1
_geom_bond_atom_site_label_2
_geom_bond_distance
_geom_bond_publ_flag
Br(1) Fe(1) 2.4602(12) yes
Fe(1) N(1) 2.242(3) yes
Fe(1) N(2) 2.204(3) yes
Fe(1) C(7) 2.072(4) yes
N(1) C(1) 1.490(4) yes
N(1) C(3) 1.484(5) yes
N(1) C(4) 1.474(5) yes
N(2) C(2) 1.487(5) yes
N(2) C(5) 1.487(6) yes
N(2) C(6) 1.475(5) yes
C(1) C(2) 1.510(5) yes
C(7) C(8) 1.409(5) yes
C(7) C(12) 1.412(5) yes
C(8) C(9) 1.404(5) yes
C(8) C(13) 1.515(5) yes
C(9) C(10) 1.387(5) yes
C(10) C(11) 1.388(6) yes
C(10) C(14) 1.513(6) yes
C(11) C(12) 1.395(5) yes
C(12) C(15) 1.514(5) yes
C(1) H(1) 0.950 no
C(1) H(8) 0.950 no
C(2) H(9) 0.950 no
C(2) H(10) 0.950 no
C(3) H(2) 0.950 no
C(3) H(11) 0.950 no
C(3) H(12) 0.950 no
C(4) H(3) 0.950 no
C(4) H(13) 0.950 no
C(4) H(14) 0.950 no
C(5) H(4) 0.950 no
C(5) H(15) 0.950 no
C(5) H(16) 0.950 no
C(6) H(5) 0.950 no
C(6) H(17) 0.950 no
C(6) H(18) 0.950 no
C(9) H(19) 0.950 no
C(11) H(20) 0.950 no
C(13) H(6) 0.950 no
C(13) H(21) 0.950 no
C(13) H(22) 0.950 no
C(14) H(23) 0.950 no
C(14) H(24) 0.950 no
C(14) H(25) 0.950 no
C(15) H(7) 0.950 no
C(15) H(26) 0.950 no
C(15) H(27) 0.950 no

loop_
_geom_contact_atom_site_label_1
_geom_contact_atom_site_label_2
_geom_contact_distance
_geom_contact_site_symmetry_2
C(4) C(9) 3.596(5) 2_655
C(9) C(4) 3.596(5) 2_644
Br(1) H(2) 3.558 2_645
Br(1) H(9) 3.308 3_555
Br(1) H(12) 3.459 2_645
Br(1) H(20) 3.094 4_765
Br(1) H(21) 3.400 2_655
C(1) H(19) 3.296 2_655
C(1) H(25) 3.388 2_655
C(2) H(19) 3.207 2_655
C(3) H(5) 3.049 2_654
C(3) H(23) 3.236 3_455
C(4) H(15) 3.515 1_565
C(4) H(18) 3.167 1_565
C(4) H(19) 3.561 2_655
C(5) H(7) 3.296 3_455
C(5) H(13) 3.484 1_545
C(5) H(20) 3.388 3_455
C(5) H(27) 3.505 3_455
C(6) H(2) 3.383 2_645
C(6) H(11) 3.439 2_645
C(6) H(13) 3.331 1_545
C(6) H(23) 3.045 4_755
C(6) H(26) 3.365 2_645
C(7) H(8) 3.205 3_555
C(7) H(17) 3.537 2_654
C(8) H(8) 3.202 3_555
C(8) H(14) 3.156 2_644
C(9) H(1) 3.191 2_644
C(9) H(8) 3.180 3_555
C(9) H(10) 3.390 2_644
C(9) H(11) 3.279 3_555
C(9) H(12) 3.164 3_555
C(9) H(13) 3.352 2_644
C(9) H(14) 2.981 2_644
C(10) H(1) 3.555 2_644
C(10) H(4) 3.561 3_555
C(10) H(8) 3.138 3_555
C(10) H(11) 3.043 3_555
C(10) H(12) 3.579 3_555
C(10) H(13) 3.401 2_644
C(10) H(17) 3.368 2_654
C(11) H(4) 2.972 3_555
C(11) H(8) 3.052 3_555
C(11) H(16) 3.362 3_555
C(11) H(17) 2.764 2_654
C(12) H(4) 3.424 3_555
C(12) H(8) 3.063 3_555
C(12) H(16) 3.212 3_555
C(12) H(17) 2.874 2_654
C(13) H(7) 3.380 1_545
C(13) H(10) 3.286 2_644
C(13) H(14) 3.380 2_644
C(13) H(25) 3.291 4_755
C(13) H(26) 3.262 1_545
C(14) H(1) 3.289 2_644
C(14) H(3) 3.485 4_764
C(14) H(6) 3.304 4_754
C(14) H(11) 3.065 3_555
C(14) H(18) 3.131 4_754
C(14) H(22) 3.539 4_754
C(14) H(27) 3.416 4_764
C(15) H(5) 3.563 2_654
C(15) H(16) 2.885 3_555
C(15) H(17) 3.282 2_654
C(15) H(22) 2.893 1_565
C(15) H(24) 3.232 4_765
H(1) C(9) 3.191 2_655
H(1) C(10) 3.555 2_655
H(1) C(14) 3.289 2_655
H(1) H(19) 2.626 2_655
H(1) H(25) 2.442 2_655
H(2) Br(1) 3.558 2_654
H(2) C(6) 3.383 2_654
H(2) H(5) 2.542 2_654
H(2) H(15) 3.434 1_565
H(2) H(17) 3.507 2_654
H(2) H(21) 3.362 1_565
H(2) H(23) 3.583 3_455
H(3) C(14) 3.485 4_765
H(3) H(6) 3.533 1_565
H(3) H(15) 3.313 1_565
H(3) H(18) 2.774 1_565
H(3) H(23) 3.134 4_765
H(3) H(24) 2.974 4_765
H(4) C(10) 3.561 3_455
H(4) C(11) 2.972 3_455
H(4) C(12) 3.424 3_455
H(4) H(7) 3.308 3_455
H(4) H(20) 2.778 3_455
H(5) C(3) 3.049 2_645
H(5) C(15) 3.563 2_645
H(5) H(2) 2.542 2_645
H(5) H(11) 2.773 2_645
H(5) H(12) 3.429 2_645
H(5) H(23) 2.866 4_755
H(5) H(26) 2.869 2_645
H(6) C(14) 3.304 4_755
H(6) H(3) 3.533 1_545
H(6) H(23) 3.269 4_755
H(6) H(24) 3.328 4_755
H(6) H(25) 2.795 4_755
H(6) H(26) 3.527 1_545
H(7) C(5) 3.296 3_555
H(7) C(13) 3.380 1_565
H(7) H(4) 3.308 3_555
H(7) H(9) 3.511 2_654
H(7) H(10) 3.495 2_654
H(7) H(15) 3.576 3_555
H(7) H(16) 2.576 3_555
H(7) H(17) 3.401 2_654
H(7) H(22) 2.473 1_565
H(7) H(24) 3.312 4_765
H(8) C(7) 3.205 3_455
H(8) C(8) 3.202 3_455
H(8) C(9) 3.180 3_455
H(8) C(10) 3.138 3_455
H(8) C(11) 3.052 3_455
H(8) C(12) 3.063 3_455
H(8) H(20) 3.532 3_455
H(9) Br(1) 3.308 3_455
H(9) H(7) 3.511 2_645
H(9) H(19) 3.197 2_655
H(9) H(20) 3.023 2_645
H(9) H(27) 3.349 3_455
H(10) C(9) 3.390 2_655
H(10) C(13) 3.286 2_655
H(10) H(7) 3.495 2_645
H(10) H(19) 2.717 2_655
H(10) H(21) 2.765 2_655
H(10) H(22) 3.098 2_655
H(10) H(26) 3.407 2_645
H(11) C(6) 3.439 2_654
H(11) C(9) 3.279 3_455
H(11) C(10) 3.043 3_455
H(11) C(14) 3.065 3_455
H(11) H(5) 2.773 2_654
H(11) H(18) 3.404 2_654
H(11) H(19) 3.338 3_455
H(11) H(23) 2.370 3_455
H(11) H(25) 3.535 3_455
H(12) Br(1) 3.459 2_654
H(12) C(9) 3.164 3_455
H(12) C(10) 3.579 3_455
H(12) H(5) 3.429 2_654
H(12) H(15) 3.362 1_565
H(12) H(19) 2.986 3_455
H(12) H(22) 3.558 3_455
H(12) H(23) 3.434 3_455
H(13) C(5) 3.484 1_565
H(13) C(6) 3.331 1_565
H(13) C(9) 3.352 2_655
H(13) C(10) 3.401 2_655
H(13) H(15) 2.867 1_565
H(13) H(16) 3.333 1_565
H(13) H(17) 3.032 1_565
H(13) H(18) 2.803 1_565
H(13) H(19) 3.434 2_655
H(13) H(25) 3.262 2_655
H(14) C(8) 3.156 2_655
H(14) C(9) 2.981 2_655
H(14) C(13) 3.380 2_655
H(14) H(18) 3.471 1_565
H(14) H(19) 2.946 2_655
H(14) H(21) 2.781 2_655
H(15) C(4) 3.515 1_545
H(15) H(2) 3.434 1_545
H(15) H(3) 3.313 1_545
H(15) H(7) 3.576 3_455
H(15) H(12) 3.362 1_545
H(15) H(13) 2.867 1_545
H(16) C(11) 3.362 3_455
H(16) C(12) 3.212 3_455
H(16) C(15) 2.885 3_455
H(16) H(7) 2.576 3_455
H(16) H(13) 3.333 1_545
H(16) H(20) 3.214 3_455
H(16) H(24) 3.446 2_645
H(16) H(27) 2.603 3_455
H(17) C(7) 3.537 2_645
H(17) C(10) 3.368 2_645
H(17) C(11) 2.764 2_645
H(17) C(12) 2.874 2_645
H(17) C(15) 3.282 2_645
H(17) H(2) 3.507 2_645
H(17) H(7) 3.401 2_645
H(17) H(13) 3.032 1_545
H(17) H(20) 2.871 2_645
H(17) H(23) 3.583 4_755
H(17) H(26) 2.978 2_645
H(18) C(4) 3.167 1_545
H(18) C(14) 3.131 4_755
H(18) H(3) 2.774 1_545
H(18) H(11) 3.404 2_645
H(18) H(13) 2.803 1_545
H(18) H(14) 3.471 1_545
H(18) H(23) 2.394 4_755
H(18) H(24) 3.391 4_755
H(18) H(25) 3.201 4_755
H(19) C(1) 3.296 2_644
H(19) C(2) 3.207 2_644
H(19) C(4) 3.561 2_644
H(19) H(1) 2.626 2_644
H(19) H(9) 3.197 2_644
H(19) H(10) 2.717 2_644
H(19) H(11) 3.338 3_555
H(19) H(12) 2.986 3_555
H(19) H(13) 3.434 2_644
H(19) H(14) 2.946 2_644
H(20) Br(1) 3.094 4_764
H(20) C(5) 3.388 3_555
H(20) H(4) 2.778 3_555
H(20) H(8) 3.532 3_555
H(20) H(9) 3.023 2_654
H(20) H(16) 3.214 3_555
H(20) H(17) 2.871 2_654
H(21) Br(1) 3.400 2_644
H(21) H(2) 3.362 1_545
H(21) H(10) 2.765 2_644
H(21) H(14) 2.781 2_644
H(21) H(26) 3.184 1_545
H(22) C(14) 3.539 4_755
H(22) C(15) 2.893 1_545
H(22) H(7) 2.473 1_545
H(22) H(10) 3.098 2_644
H(22) H(12) 3.558 3_555
H(22) H(24) 3.248 4_755
H(22) H(25) 3.030 4_755
H(22) H(26) 2.624 1_545
H(22) H(27) 3.145 1_545
H(23) C(3) 3.236 3_555
H(23) C(6) 3.045 4_754
H(23) H(2) 3.583 3_555
H(23) H(3) 3.134 4_764
H(23) H(5) 2.866 4_754
H(23) H(6) 3.269 4_754
H(23) H(11) 2.370 3_555
H(23) H(12) 3.434 3_555
H(23) H(17) 3.583 4_754
H(23) H(18) 2.394 4_754
H(24) C(15) 3.232 4_764
H(24) H(3) 2.974 4_764
H(24) H(6) 3.328 4_754
H(24) H(7) 3.312 4_764
H(24) H(16) 3.446 2_654
H(24) H(18) 3.391 4_754
H(24) H(22) 3.248 4_754
H(24) H(26) 3.476 4_764
H(24) H(27) 2.489 4_764
H(25) C(1) 3.388 2_644
H(25) C(13) 3.291 4_754
H(25) H(1) 2.442 2_644
H(25) H(6) 2.795 4_754
H(25) H(11) 3.535 3_555
H(25) H(13) 3.262 2_644
H(25) H(18) 3.201 4_754
H(25) H(22) 3.030 4_754
H(26) C(6) 3.365 2_654
H(26) C(13) 3.262 1_565
H(26) H(5) 2.869 2_654
H(26) H(6) 3.527 1_565
H(26) H(10) 3.407 2_654
H(26) H(17) 2.978 2_654
H(26) H(21) 3.184 1_565
H(26) H(22) 2.624 1_565
H(26) H(24) 3.476 4_765
H(27) C(5) 3.505 3_555
H(27) C(14) 3.416 4_765
H(27) H(9) 3.349 3_555
H(27) H(16) 2.603 3_555
H(27) H(22) 3.145 1_565
H(27) H(24) 2.489 4_765

loop_
_geom_torsion_atom_site_label_1
_geom_torsion_atom_site_label_2
_geom_torsion_atom_site_label_3
_geom_torsion_atom_site_label_4
_geom_torsion
Br(1) Fe(1) N(1) C(1) -99.0(2)
Br(1) Fe(1) N(1) C(3) 140.4(2)
Br(1) Fe(1) N(1) C(4) 20.1(2)
Br(1) Fe(1) N(2) C(2) 78.8(2)
Br(1) Fe(1) N(2) C(5) -162.6(2)
Br(1) Fe(1) N(2) C(6) -38.3(2)
Br(1) Fe(1) C(7) C(8) 102.4(3)
Br(1) Fe(1) C(7) C(12) -70.3(3)
N(1) Fe(1) N(2) C(2) -26.8(2)
N(1) Fe(1) N(2) C(5) 91.8(2)
N(1) Fe(1) N(2) C(6) -143.9(2)
N(2) Fe(1) N(1) C(1) -1.2(2)
N(2) Fe(1) N(1) C(3) -121.9(2)
N(2) Fe(1) N(1) C(4) 117.8(2)
N(1) Fe(1) C(7) C(8) -129.1(3)
N(1) Fe(1) C(7) C(12) 58.2(3)
C(7) Fe(1) N(1) C(1) 129.1(2)
C(7) Fe(1) N(1) C(3) 8.5(3)
C(7) Fe(1) N(1) C(4) -111.9(2)
N(2) Fe(1) C(7) C(8) -25.3(4)
N(2) Fe(1) C(7) C(12) 162.1(2)
C(7) Fe(1) N(2) C(2) -148.2(2)
C(7) Fe(1) N(2) C(5) -29.7(3)
C(7) Fe(1) N(2) C(6) 94.6(3)
Fe(1) N(1) C(1) C(2) 29.7(3)
C(3) N(1) C(1) C(2) 153.4(3)
C(4) N(1) C(1) C(2) -88.8(3)
Fe(1) N(2) C(2) C(1) 52.8(3)
C(5) N(2) C(2) C(1) -67.9(4)
C(6) N(2) C(2) C(1) 173.4(3)
N(1) C(1) C(2) N(2) -58.3(4)
Fe(1) C(7) C(8) C(9) -176.3(2)
Fe(1) C(7) C(8) C(13) 4.6(5)
Fe(1) C(7) C(12) C(11) 177.2(2)
Fe(1) C(7) C(12) C(15) -3.3(5)
C(8) C(7) C(12) C(11) 4.0(5)
C(8) C(7) C(12) C(15) -176.5(3)
C(12) C(7) C(8) C(9) -3.3(5)
C(12) C(7) C(8) C(13) 177.5(3)
C(7) C(8) C(9) C(10) 0.4(5)
C(13) C(8) C(9) C(10) 179.6(3)
C(8) C(9) C(10) C(11) 1.9(5)
C(8) C(9) C(10) C(14) -177.6(3)
C(9) C(10) C(11) C(12) -1.2(5)
C(14) C(10) C(11) C(12) 178.3(3)
C(10) C(11) C(12) C(7) -1.9(6)
C(10) C(11) C(12) C(15) 178.6(3)
